data_7229142
loop_
_publ_author_name
'Tarassoli, Abbas'
'Nobakht, Valiollah'
'Baladi, Elham'
'CARLUCCI, LUCIA'
'Proserpio, Davide M.'

_publ_section_title
;
 Capture of volatile iodine by newly prepared and characterized non-porous
 [CuI]n-based coordination polymers
;
_journal_name_full CrystEngComm
_journal_paper_doi 10.1039/C7CE01193H
_journal_year 2017
_chemical_formula_moiety 'C10 H14 Cu I N4'
_chemical_formula_sum 'C10 H14 Cu I N4'
_chemical_formula_weight 380.69
_space_group_crystal_system monoclinic
_space_group_IT_number 14
_space_group_name_Hall '-P 2yn'
_space_group_name_H-M_alt 'P 1 21/n 1'
_symmetry_space_group_name_Hall '-P 2yn'
_symmetry_space_group_name_H-M 'P 1 21/n 1'
_atom_sites_solution_hydrogens geom
_audit_creation_method SHELXL-2014/7
_audit_update_record
;
2017-06-14 deposited with the CCDC.
2017-09-11 downloaded from the CCDC.
;
_cell_angle_alpha 90
_cell_angle_beta 113.6350(10)
_cell_angle_gamma 90
_cell_formula_units_Z 4
_cell_length_a 8.2449(3)
_cell_length_b 19.4227(8)
_cell_length_c 8.8011(3)
_cell_measurement_reflns_used 9925
_cell_measurement_temperature 296(2)
_cell_measurement_theta_max 28.55
_cell_measurement_theta_min 2.74
_cell_volume 1291.17(8)
_computing_structure_refinement 'SHELXL-2014/7 (Sheldrick, 2014)'
_diffrn_ambient_temperature 296(2)
_diffrn_measured_fraction_theta_full 1.000
_diffrn_measured_fraction_theta_max 0.958
_diffrn_measurement_device_type 'CCD area detector'
_diffrn_measurement_method 'phi and omega scans'
_diffrn_radiation_monochromator graphite
_diffrn_radiation_source 'sealed tube'
_diffrn_radiation_type MoK\a
_diffrn_radiation_wavelength 0.71073
_diffrn_reflns_av_R_equivalents 0.0245
_diffrn_reflns_av_unetI/netI 0.0160
_diffrn_reflns_Laue_measured_fraction_full 1.000
_diffrn_reflns_Laue_measured_fraction_max 0.958
_diffrn_reflns_limit_h_max 11
_diffrn_reflns_limit_h_min -11
_diffrn_reflns_limit_k_max 27
_diffrn_reflns_limit_k_min -27
_diffrn_reflns_limit_l_max 12
_diffrn_reflns_limit_l_min -12
_diffrn_reflns_number 30671
_diffrn_reflns_point_group_measured_fraction_full 1.000
_diffrn_reflns_point_group_measured_fraction_max 0.958
_diffrn_reflns_theta_full 25.000
_diffrn_reflns_theta_max 31.730
_diffrn_reflns_theta_min 2.097
_exptl_absorpt_coefficient_mu 4.062
_exptl_absorpt_correction_T_max 0.7463
_exptl_absorpt_correction_T_min 0.6224
_exptl_absorpt_correction_type empirical
_exptl_absorpt_process_details sadabs
_exptl_crystal_colour colourless
_exptl_crystal_density_diffrn 1.958
_exptl_crystal_description plate
_exptl_crystal_F_000 736
_exptl_crystal_size_max 0.22
_exptl_crystal_size_mid 0.10
_exptl_crystal_size_min 0.02
_refine_diff_density_max 0.707
_refine_diff_density_min -0.672
_refine_diff_density_rms 0.074
_refine_ls_extinction_method none
_refine_ls_goodness_of_fit_ref 1.044
_refine_ls_hydrogen_treatment constr
_refine_ls_matrix_type full
_refine_ls_number_parameters 145
_refine_ls_number_reflns 4193
_refine_ls_number_restraints 0
_refine_ls_restrained_S_all 1.044
_refine_ls_R_factor_all 0.0413
_refine_ls_R_factor_gt 0.0271
_refine_ls_shift/su_max 0.001
_refine_ls_shift/su_mean 0.000
_refine_ls_structure_factor_coef Fsqd
_refine_ls_weighting_details 'w=1/[\s^2^(Fo^2^)+(0.0249P)^2^+0.8760P] where P=(Fo^2^+2Fc^2^)/3'
_refine_ls_weighting_scheme calc
_refine_ls_wR_factor_gt 0.0565
_refine_ls_wR_factor_ref 0.0611
_reflns_Friedel_coverage 0.000
_reflns_number_gt 3350
_reflns_number_total 4193
_reflns_threshold_expression 'I > 2\s(I)'
_cod_data_source_file c7ce01193h3.cif
_cod_data_source_block shelx
_cod_database_code 7229142
_shelx_shelxl_version_number 2014/7
_shelx_space_group_comment
;
The symmetry employed for this shelxl refinement is uniquely defined
by the following loop, which should always be used as a source of
symmetry information in preference to the above space-group names.
They are only intended as comments.
;

loop_
_space_group_symop_operation_xyz
'x, y, z'
'-x+1/2, y+1/2, -z+1/2'
'-x, -y, -z'
'x-1/2, -y-1/2, z-1/2'

loop_
_atom_site_label
_atom_site_type_symbol
_atom_site_fract_x
_atom_site_fract_y
_atom_site_fract_z
_atom_site_U_iso_or_equiv
_atom_site_adp_type
_atom_site_occupancy
_atom_site_site_symmetry_order
_atom_site_calc_flag
_atom_site_refinement_flags_posn
_atom_site_refinement_flags_adp
C7 C 0.4579(4) 0.22342(15) -0.0731(5) 0.0731(10) Uani 1 1 d . .
H7A H 0.4108 0.1942 -0.0111 0.088 Uiso 1 1 calc R U
H7B H 0.3808 0.2189 -0.1896 0.088 Uiso 1 1 calc R U
C8 C 0.7586(5) 0.22822(16) -0.0879(5) 0.0721(9) Uani 1 1 d . .
H8 H 0.7536 0.2724 -0.1302 0.086 Uiso 1 1 calc R U
C10 C 0.8400(3) 0.12505(15) 0.0044(4) 0.0598(7) Uani 1 1 d . .
H10 H 0.9062 0.0848 0.0371 0.072 Uiso 1 1 calc R U
C1 C 0.2998(3) 0.06631(14) 0.2657(3) 0.0486(6) Uani 1 1 d . .
H1 H 0.2014 0.0557 0.1698 0.058 Uiso 1 1 calc R U
C2 C 0.2977(4) 0.07084(15) 0.4217(4) 0.0529(6) Uani 1 1 d . .
H2 H 0.2013 0.0646 0.4499 0.064 Uiso 1 1 calc R U
C3 C 0.4663(4) 0.08632(13) 0.5246(3) 0.0508(6) Uani 1 1 d . .
H3 H 0.5084 0.0926 0.6387 0.061 Uiso 1 1 calc R U
C4 C 0.7461(3) 0.10989(13) 0.4827(3) 0.0497(6) Uani 1 1 d . .
H4A H 0.7990 0.0817 0.4237 0.060 Uiso 1 1 calc R U
H4B H 0.8091 0.1011 0.6004 0.060 Uiso 1 1 calc R U
C5 C 0.2651(4) 0.31553(13) -0.0518(4) 0.0540(7) Uani 1 1 d . .
H5A H 0.1882 0.3056 -0.1662 0.065 Uiso 1 1 calc R U
H5B H 0.2262 0.2875 0.0185 0.065 Uiso 1 1 calc R U
C6 C 0.4530(4) 0.29542(14) -0.0225(4) 0.0577(7) Uani 1 1 d . .
H6A H 0.4966 0.3255 -0.0857 0.069 Uiso 1 1 calc R U
H6B H 0.5291 0.3007 0.0941 0.069 Uiso 1 1 calc R U
C9 C 0.8929(4) 0.18242(17) -0.0555(5) 0.0726(10) Uani 1 1 d . .
H9 H 0.9974 0.1885 -0.0705 0.087 Uiso 1 1 calc R U
N1 N 0.4606(3) 0.07908(11) 0.2700(2) 0.0420(4) Uani 1 1 d . .
N2 N 0.5622(3) 0.09095(10) 0.4319(3) 0.0424(4) Uani 1 1 d . .
N3 N 0.6828(3) 0.13418(11) 0.0098(3) 0.0465(5) Uani 1 1 d . .
N4 N 0.6344(3) 0.19831(11) -0.0481(3) 0.0536(6) Uani 1 1 d . .
Cu1 Cu 0.54155(4) 0.06372(2) 0.08138(4) 0.04846(9) Uani 1 1 d . .
I1 I 0.22852(2) 0.04359(2) -0.17601(2) 0.04408(6) Uani 1 1 d . .

loop_
_atom_site_aniso_label
_atom_site_aniso_U_11
_atom_site_aniso_U_22
_atom_site_aniso_U_33
_atom_site_aniso_U_23
_atom_site_aniso_U_13
_atom_site_aniso_U_12
C7 0.0441(15) 0.0451(15) 0.122(3) -0.0077(17) 0.0246(18) 0.0036(12)
C8 0.073(2) 0.0459(16) 0.108(3) 0.0089(17) 0.048(2) -0.0070(15)
C10 0.0378(13) 0.0533(15) 0.093(2) 0.0075(15) 0.0317(15) 0.0045(11)
C1 0.0357(12) 0.0579(15) 0.0531(15) 0.0027(12) 0.0189(11) 0.0032(11)
C2 0.0527(15) 0.0528(15) 0.0642(17) 0.0041(13) 0.0348(14) 0.0059(12)
C3 0.0665(17) 0.0430(13) 0.0476(14) 0.0004(11) 0.0279(13) 0.0055(12)
C4 0.0408(13) 0.0451(13) 0.0545(15) -0.0037(11) 0.0102(11) -0.0007(10)
C5 0.0435(14) 0.0412(13) 0.0718(18) 0.0034(12) 0.0173(13) 0.0045(11)
C6 0.0459(14) 0.0466(14) 0.0744(19) 0.0006(13) 0.0175(13) 0.0016(11)
C9 0.0587(19) 0.0583(18) 0.119(3) -0.0027(18) 0.054(2) -0.0096(14)
N1 0.0339(9) 0.0492(12) 0.0411(10) 0.0019(9) 0.0132(8) 0.0028(8)
N2 0.0409(10) 0.0401(10) 0.0432(11) 0.0001(8) 0.0139(9) 0.0019(8)
N3 0.0354(10) 0.0441(11) 0.0608(13) 0.0059(10) 0.0200(9) 0.0043(8)
N4 0.0457(12) 0.0374(11) 0.0804(16) 0.0013(11) 0.0282(12) 0.0010(9)
Cu1 0.03793(16) 0.05827(19) 0.05157(18) 0.00717(14) 0.02047(14) 0.00368(13)
I1 0.03605(8) 0.04707(9) 0.04287(9) 0.00423(7) 0.00927(6) 0.00896(6)

loop_
_atom_type_symbol
_atom_type_description
_atom_type_scat_dispersion_real
_atom_type_scat_dispersion_imag
_atom_type_scat_source
C C 0.0033 0.0016 'International Tables Vol C Tables 4.2.6.8 and 6.1.1.4'
H H 0.0000 0.0000 'International Tables Vol C Tables 4.2.6.8 and 6.1.1.4'
N N 0.0061 0.0033 'International Tables Vol C Tables 4.2.6.8 and 6.1.1.4'
Cu Cu 0.3201 1.2651 'International Tables Vol C Tables 4.2.6.8 and 6.1.1.4'
I I -0.4742 1.8119 'International Tables Vol C Tables 4.2.6.8 and 6.1.1.4'

loop_
_geom_angle_atom_site_label_1
_geom_angle_atom_site_label_2
_geom_angle_atom_site_label_3
_geom_angle
_geom_angle_site_symmetry_1
_geom_angle_site_symmetry_3
N4 C7 C6 114.6(2) . .
N4 C7 H7A 108.6 . .
C6 C7 H7A 108.6 . .
N4 C7 H7B 108.6 . .
C6 C7 H7B 108.6 . .
H7A C7 H7B 107.6 . .
N4 C8 C9 107.7(3) . .
N4 C8 H8 126.1 . .
C9 C8 H8 126.1 . .
N3 C10 C9 111.7(3) . .
N3 C10 H10 124.2 . .
C9 C10 H10 124.2 . .
N1 C1 C2 111.6(2) . .
N1 C1 H1 124.2 . .
C2 C1 H1 124.2 . .
C3 C2 C1 105.0(2) . .
C3 C2 H2 127.5 . .
C1 C2 H2 127.5 . .
N2 C3 C2 107.7(2) . .
N2 C3 H3 126.1 . .
C2 C3 H3 126.1 . .
N2 C4 C5 111.4(2) . 4_666
N2 C4 H4A 109.4 . .
C5 C4 H4A 109.4 4_666 .
N2 C4 H4B 109.4 . .
C5 C4 H4B 109.4 4_666 .
H4A C4 H4B 108.0 . .
C4 C5 C6 113.4(2) 4_565 .
C4 C5 H5A 108.9 4_565 .
C6 C5 H5A 108.9 . .
C4 C5 H5B 108.9 4_565 .
C6 C5 H5B 108.9 . .
H5A C5 H5B 107.7 . .
C7 C6 C5 110.1(2) . .
C7 C6 H6A 109.6 . .
C5 C6 H6A 109.6 . .
C7 C6 H6B 109.6 . .
C5 C6 H6B 109.6 . .
H6A C6 H6B 108.2 . .
C8 C9 C10 104.7(3) . .
C8 C9 H9 127.6 . .
C10 C9 H9 127.6 . .
C1 N1 N2 104.5(2) . .
C1 N1 Cu1 126.45(18) . .
N2 N1 Cu1 127.96(15) . .
C3 N2 N1 111.2(2) . .
C3 N2 C4 128.8(2) . .
N1 N2 C4 119.9(2) . .
C10 N3 N4 104.8(2) . .
C10 N3 Cu1 127.15(19) . .
N4 N3 Cu1 127.98(16) . .
C8 N4 N3 111.1(2) . .
C8 N4 C7 129.3(3) . .
N3 N4 C7 119.4(2) . .
N1 Cu1 N3 124.18(9) . .
N1 Cu1 I1 100.93(6) . .
N3 Cu1 I1 107.99(6) . .
N1 Cu1 I1 106.15(6) . 3_655
N3 Cu1 I1 101.17(6) . 3_655
I1 Cu1 I1 117.547(14) . 3_655
N1 Cu1 Cu1 116.83(6) . 3_655
N3 Cu1 Cu1 118.97(7) . 3_655
I1 Cu1 Cu1 59.121(12) . 3_655
I1 Cu1 Cu1 58.426(12) 3_655 3_655
Cu1 I1 Cu1 62.455(14) . 3_655

loop_
_geom_bond_atom_site_label_1
_geom_bond_atom_site_label_2
_geom_bond_distance
_geom_bond_site_symmetry_2
C7 N4 1.465(4) .
C7 C6 1.473(4) .
C7 H7A 0.9700 .
C7 H7B 0.9700 .
C8 N4 1.340(4) .
C8 C9 1.359(5) .
C8 H8 0.9300 .
C10 N3 1.328(3) .
C10 C9 1.376(4) .
C10 H10 0.9300 .
C1 N1 1.335(3) .
C1 C2 1.383(4) .
C1 H1 0.9300 .
C2 C3 1.354(4) .
C2 H2 0.9300 .
C3 N2 1.348(3) .
C3 H3 0.9300 .
C4 N2 1.446(3) .
C4 C5 1.501(4) 4_666
C4 H4A 0.9700 .
C4 H4B 0.9700 .
C5 C4 1.501(4) 4_565
C5 C6 1.516(4) .
C5 H5A 0.9700 .
C5 H5B 0.9700 .
C6 H6A 0.9700 .
C6 H6B 0.9700 .
C9 H9 0.9300 .
N1 N2 1.352(3) .
N1 Cu1 2.044(2) .
N3 N4 1.344(3) .
N3 Cu1 2.053(2) .
Cu1 I1 2.6941(4) .
Cu1 I1 2.7139(4) 3_655
Cu1 Cu1 2.8038(7) 3_655
I1 Cu1 2.7140(4) 3_655
